data_7053177
loop_
_publ_author_name
'Mouchaham, Georges'
'Roques, Nans'
'Duhayon, Carine'
'Imaz, Inhar'
'Sutter, Jean-Pascal'

_publ_section_title
;
 Extended H-bond networks based on guanidinium H-donors and
 [Zr(A)4]4&#x2212; H-acceptor units: modulation of the assemblage and
 guest accessible volume by chemical design (A = oxalate,
 dihydrobenzoquinonate, chloranilate)
;
_journal_issue 11
_journal_name_full 'New Journal of Chemistry'
_journal_page_first 3476
_journal_paper_doi 10.1039/c3nj00520h
_journal_volume 37
_journal_year 2013
_chemical_formula_moiety 'C24 Cl8 O16 Zr, 4(C H6 N3), 5.85(H2 O)'
_chemical_formula_sum 'C28 H35.7 Cl8 N12 O21.85 Zr'
_chemical_formula_weight 1264.8
_space_group_IT_number 2
_symmetry_cell_setting triclinic
_symmetry_space_group_name_Hall '-P 1'
_symmetry_space_group_name_H-M 'P -1'
_atom_sites_solution_hydrogens geom
_atom_sites_solution_primary direct
_cell_angle_alpha 96.1980(10)
_cell_angle_beta 101.3150(10)
_cell_angle_gamma 115.1210(10)
_cell_formula_units_Z 4
_cell_length_a 15.6524(4)
_cell_length_b 17.6491(4)
_cell_length_c 19.7828(5)
_cell_measurement_reflns_used 9878
_cell_measurement_temperature 180
_cell_measurement_theta_max 30
_cell_measurement_theta_min 3
_cell_volume 4738.0(2)
_computing_cell_refinement 'Apex2 (Bruker AXS, 2006)'
_computing_data_collection 'Apex2 (Bruker AXS, 2006)'
_computing_data_reduction 'Apex2 (Bruker AXS, 2006)'
_computing_molecular_graphics 'CAMERON (Watkin et al., 1996)'
_computing_publication_material 'CRYSTALS (Betteridge et al., 2003)'
_computing_structure_refinement 'CRYSTALS (Betteridge et al., 2003)'
_computing_structure_solution 'Superflip (Palatinus & Chapuis, 2007)'
_diffrn_ambient_temperature 180
_diffrn_measured_fraction_theta_full 0.996
_diffrn_measured_fraction_theta_max 0.993
_diffrn_measurement_device 'Bruker Kappa Apex2'
_diffrn_measurement_device_type Area
_diffrn_measurement_method '\f & \w scans'
_diffrn_radiation_monochromator graphite
_diffrn_radiation_type 'Mo K\a'
_diffrn_radiation_wavelength 0.71073
_diffrn_reflns_av_R_equivalents 0.051
_diffrn_reflns_limit_h_max 21
_diffrn_reflns_limit_h_min -21
_diffrn_reflns_limit_k_max 24
_diffrn_reflns_limit_k_min -24
_diffrn_reflns_limit_l_max 27
_diffrn_reflns_limit_l_min -27
_diffrn_reflns_number 114673
_diffrn_reflns_theta_full 29.164
_diffrn_reflns_theta_max 29.759
_diffrn_reflns_theta_min 1.305
_diffrn_standards_number 0
_exptl_absorpt_coefficient_mu 0.775
_exptl_absorpt_correction_T_max 0.93
_exptl_absorpt_correction_T_min 0.87
_exptl_absorpt_correction_type multi-scan
_exptl_absorpt_process_details 'Blessing, acta cryst. (1995), a51, 33-38'
_exptl_crystal_colour red
_exptl_crystal_density_diffrn 1.756
_exptl_crystal_density_method 'not measured'
_exptl_crystal_description planar
_exptl_crystal_F_000 2507.200
_exptl_crystal_size_max 0.25
_exptl_crystal_size_mid 0.20
_exptl_crystal_size_min 0.10
_refine_diff_density_max 1.98
_refine_diff_density_min -1.35
_refine_ls_extinction_method None
_refine_ls_goodness_of_fit_ref 1.0744
_refine_ls_hydrogen_treatment constr
_refine_ls_matrix_type full
_refine_ls_number_parameters 1268
_refine_ls_number_reflns 13734
_refine_ls_number_restraints 5
_refine_ls_R_factor_all 0.1148
_refine_ls_R_factor_gt 0.0604
_refine_ls_shift/su_max 0.001502
_refine_ls_structure_factor_coef F
_refine_ls_weighting_details
;
 Method, part 1, Chebychev polynomial, (Watkin, 1994, Prince, 1982) 
 [weight] = 1.0/[A~0~*T~0~(x)+A~1~*T~1~(x) ... +A~n-1~]*T~n-1~(x)] 
 where A~i~ are the Chebychev coefficients listed below and x= Fcalc/Fmax 
 Method = Robust Weighting (Prince, 1982) 
 W = [weight] * [1-(deltaF/6*sigmaF)^2^]^2^ 
 A~i~ are: 
 0.672 0.406 0.311 
;
_refine_ls_weighting_scheme calc
_refine_ls_wR_factor_all 0.1116
_refine_ls_wR_factor_gt 0.0606
_refine_ls_wR_factor_ref 0.0565
_reflns_limit_h_max 21
_reflns_limit_h_min -21
_reflns_limit_k_max 24
_reflns_limit_k_min -24
_reflns_limit_l_max 27
_reflns_limit_l_min 0
_reflns_number_gt 15671
_reflns_number_total 26841
_reflns_threshold_expression I>2.0\s(I)
_oxford_refine_ls_r_factor_ref 0.0536
_oxford_reflns_number_all 26766
_oxford_reflns_threshold_expression_ref I>3.0\s(I)
_cod_data_source_file c3nj00520h.txt
_cod_data_source_block cpd5
_cod_depositor_comments
;
The following automatic conversions were performed:

'_symmetry_cell_setting' value 'Triclinic' changed to 'triclinic'
according to /home/saulius/struct/CIF-dictionaries/cif_core.dic
dictionary named 'cif_core.dic' version 2.4.2 from 2011-04-26.

Automatic conversion script
Id: cif_fix_values 1891 2012-01-12 08:04:46Z andrius 
;
_cod_original_sg_symbol_H-M 'P -1 '
_cod_original_formula_sum 'C28 H35.7 Cl8 N12 O21.85 Zr1'
_cod_database_code 7053177

loop_
_symmetry_equiv_pos_as_xyz
x,y,z
-x,-y,-z

loop_
_atom_site_label
_atom_site_type_symbol
_atom_site_fract_x
_atom_site_fract_y
_atom_site_fract_z
_atom_site_U_iso_or_equiv
_atom_site_occupancy
_atom_site_adp_type
_atom_site_refinement_flags_posn
Zr1 Zr 0.23941(3) 0.10573(3) 0.01234(2) 0.0144 1.0000 Uani .
Zr2 Zr 0.26055(3) 0.89681(3) 0.49201(2) 0.0151 1.0000 Uani .
C1 C 0.3841(3) 0.0403(3) 0.0669(2) 0.0210 1.0000 Uani .
C2 C 0.3405(3) -0.0044(3) -0.0098(2) 0.0175 1.0000 Uani .
C3 C 0.3544(4) -0.0724(3) -0.0346(2) 0.0221 1.0000 Uani .
C4 C 0.4129(4) -0.1006(3) 0.0088(3) 0.0240 1.0000 Uani .
C5 C 0.4612(4) -0.0518(3) 0.0878(3) 0.0239 1.0000 Uani .
C6 C 0.4422(3) 0.0159(3) 0.1112(2) 0.0221 1.0000 Uani .
C7 C 0.3519(3) 0.2896(3) 0.0058(2) 0.0182 1.0000 Uani .
C8 C 0.3015(3) 0.2435(3) -0.0703(2) 0.0169 1.0000 Uani .
C9 C 0.2977(4) 0.2899(3) -0.1215(2) 0.0225 1.0000 Uani .
C10 C 0.3290(4) 0.3792(3) -0.1034(3) 0.0234 1.0000 Uani .
C11 C 0.3728(4) 0.4251(3) -0.0238(3) 0.0232 1.0000 Uani .
C12 C 0.3866(4) 0.3758(3) 0.0259(2) 0.0216 1.0000 Uani .
C13 C 0.1170(3) -0.0823(3) -0.0124(2) 0.0185 1.0000 Uani .
C14 C 0.0796(3) -0.0584(3) -0.0791(2) 0.0175 1.0000 Uani .
C15 C 0.0242(3) -0.1195(3) -0.1395(2) 0.0189 1.0000 Uani .
C16 C 0.0098(3) -0.2048(3) -0.1433(2) 0.0204 1.0000 Uani .
C17 C 0.0540(4) -0.2291(3) -0.0766(2) 0.0218 1.0000 Uani .
C18 C 0.1032(4) -0.1637(3) -0.0130(2) 0.0224 1.0000 Uani .
C19 C 0.2171(3) 0.2107(3) 0.1294(2) 0.0197 1.0000 Uani .
C20 C 0.1733(3) 0.2317(3) 0.0630(2) 0.0183 1.0000 Uani .
C21 C 0.1649(4) 0.3055(3) 0.0648(3) 0.0254 1.0000 Uani .
C22 C 0.2015(4) 0.3682(3) 0.1292(3) 0.0320 1.0000 Uani .
C23 C 0.2407(4) 0.3446(4) 0.1978(3) 0.0331 1.0000 Uani .
C24 C 0.2447(4) 0.2648(3) 0.1932(3) 0.0264 1.0000 Uani .
C25 C 0.1993(3) 0.7604(3) 0.5771(2) 0.0196 1.0000 Uani .
C26 C 0.1461(3) 0.7144(3) 0.5014(2) 0.0194 1.0000 Uani .
C27 C 0.1117(3) 0.6274(3) 0.4805(3) 0.0216 1.0000 Uani .
C28 C 0.1282(4) 0.5794(3) 0.5299(3) 0.0238 1.0000 Uani .
C29 C 0.1727(4) 0.6237(3) 0.6088(3) 0.0248 1.0000 Uani .
C30 C 0.2036(4) 0.7141(3) 0.6279(2) 0.0220 1.0000 Uani .
C31 C 0.3169(4) 0.7665(3) 0.4369(3) 0.0225 1.0000 Uani .
C32 C 0.2705(4) 0.7856(3) 0.3721(3) 0.0250 1.0000 Uani .
C33 C 0.2414(4) 0.7306(4) 0.3079(3) 0.0340 1.0000 Uani .
C34 C 0.2481(4) 0.6520(4) 0.3037(3) 0.0403 1.0000 Uani .
C35 C 0.2885(4) 0.6291(4) 0.3716(4) 0.0428 1.0000 Uani .
C36 C 0.3255(4) 0.6920(3) 0.4360(3) 0.0291 1.0000 Uani .
C37 C 0.4310(3) 1.0606(3) 0.5748(2) 0.0191 1.0000 Uani .
C38 C 0.3869(3) 1.0832(3) 0.5100(2) 0.0187 1.0000 Uani .
C39 C 0.4025(4) 1.1666(3) 0.5114(2) 0.0205 1.0000 Uani .
C40 C 0.4569(3) 1.2312(3) 0.5744(2) 0.0195 1.0000 Uani .
C41 C 0.5053(3) 1.2075(3) 0.6395(2) 0.0185 1.0000 Uani .
C42 C 0.4938(3) 1.1230(3) 0.6334(2) 0.0193 1.0000 Uani .
C43 C 0.1795(3) 1.0190(3) 0.5280(2) 0.0202 1.0000 Uani .
C44 C 0.1197(3) 0.9703(3) 0.4534(3) 0.0209 1.0000 Uani .
C45 C 0.0586(3) 0.9975(3) 0.4152(3) 0.0258 1.0000 Uani .
C46 C 0.0559(4) 1.0739(3) 0.4429(3) 0.0285 1.0000 Uani .
C47 C 0.1188(4) 1.1237(3) 0.5195(3) 0.0268 1.0000 Uani .
C48 C 0.1804(3) 1.0930(3) 0.5567(2) 0.0211 1.0000 Uani .
C49 C 0.1759(5) 0.5978(4) 0.9879(5) 0.0575 1.0000 Uani .
C50 C 0.5425(4) 0.3026(4) 0.8869(3) 0.0299 1.0000 Uani .
C51 C 0.2538(4) 0.9934(4) 0.7445(3) 0.0277 1.0000 Uani .
C53 C 0.6680(5) 0.5959(5) 0.4817(4) 0.0531 1.0000 Uani .
C54 C 0.7659(4) 0.0079(4) 0.7463(3) 0.0365 1.0000 Uani .
C55 C 0.9515(4) 0.6913(4) 0.6051(3) 0.0307 1.0000 Uani .
C56 C 0.1006(6) 0.4777(5) 0.7864(3) 0.0570 1.0000 Uani .
N1 N 0.1046(6) 0.5991(5) 1.0116(5) 0.0759 1.0000 Uani .
N2 N 0.2048(6) 0.6408(5) 0.9421(5) 0.0789 1.0000 Uani .
N3 N 0.2181(5) 0.5484(4) 1.0130(4) 0.0660 1.0000 Uani .
N4 N 0.5551(4) 0.3781(3) 0.8747(3) 0.0385 1.0000 Uani .
N5 N 0.5354(4) 0.2439(3) 0.8369(3) 0.0440 1.0000 Uani .
N6 N 0.5339(4) 0.2857(3) 0.9494(3) 0.0368 1.0000 Uani .
N7 N 0.1711(4) 0.9576(4) 0.6939(3) 0.0447 1.0000 Uani .
N8 N 0.3279(3) 0.9811(3) 0.7331(3) 0.0369 1.0000 Uani .
N9 N 0.2641(6) 1.0384(4) 0.8047(3) 0.0649 1.0000 Uani .
N13 N 0.6942(5) 0.6355(5) 0.4341(4) 0.0670 1.0000 Uani .
N14 N 0.7124(5) 0.5458(4) 0.5069(4) 0.0647 1.0000 Uani .
N15 N 0.5995(6) 0.5967(5) 0.5092(4) 0.0704 1.0000 Uani .
N16 N 0.6897(5) -0.0325(5) 0.6933(3) 0.0692 1.0000 Uani .
N17 N 0.7841(8) -0.0069(6) 0.8061(3) 0.0970 1.0000 Uani .
N18 N 0.8369(6) 0.0800(6) 0.7356(5) 0.0853 1.0000 Uani .
N19 N 0.9543(4) 0.7078(3) 0.5414(2) 0.0367 1.0000 Uani .
N20 N 0.9598(5) 0.7508(4) 0.6557(3) 0.0500 1.0000 Uani .
N21 N 0.9417(4) 0.6166(3) 0.6180(3) 0.0378 1.0000 Uani .
N22 N 0.0949(4) 0.5467(4) 0.7691(3) 0.0491 1.0000 Uani .
N23 N 0.1680(7) 0.4575(7) 0.7656(6) 0.1190 1.0000 Uani .
N24 N 0.0463(11) 0.4319(6) 0.8203(5) 0.1398 1.0000 Uani .
O1 O 0.3619(2) 0.1002(2) 0.08411(17) 0.0223 1.0000 Uani .
O2 O 0.2904(3) 0.0268(2) -0.04591(16) 0.0220 1.0000 Uani .
O3 O 0.5115(3) -0.0777(2) 0.1252(2) 0.0312 1.0000 Uani .
O4 O 0.4317(3) -0.1586(3) -0.0111(2) 0.0368 1.0000 Uani .
O5 O 0.3556(2) 0.2390(2) 0.04751(16) 0.0202 1.0000 Uani .
O6 O 0.2661(2) 0.1616(2) -0.07980(16) 0.0209 1.0000 Uani .
O7 O 0.3921(3) 0.5008(2) -0.0085(2) 0.0326 1.0000 Uani .
O8 O 0.3233(3) 0.4243(3) -0.1454(2) 0.0340 1.0000 Uani .
O9 O 0.1655(2) -0.0183(2) 0.04030(16) 0.0212 1.0000 Uani .
O10 O 0.1071(2) 0.0221(2) -0.07294(17) 0.0214 1.0000 Uani .
O11 O 0.0464(3) -0.3015(2) -0.08347(19) 0.0301 1.0000 Uani .
O12 O -0.0350(3) -0.2625(2) -0.19759(18) 0.0277 1.0000 Uani .
O13 O 0.2273(2) 0.1426(2) 0.11767(16) 0.0209 1.0000 Uani .
O14 O 0.1508(2) 0.1748(2) 0.00685(16) 0.0204 1.0000 Uani .
O15 O 0.2702(3) 0.3992(3) 0.2526(2) 0.0480 1.0000 Uani .
O16 O 0.2055(3) 0.4392(3) 0.1338(3) 0.0495 1.0000 Uani .
O17 O 0.2370(2) 0.8424(2) 0.58640(16) 0.0209 1.0000 Uani .
O18 O 0.1413(2) 0.7641(2) 0.45981(17) 0.0217 1.0000 Uani .
O19 O 0.1810(3) 0.5798(2) 0.65092(19) 0.0312 1.0000 Uani .
O20 O 0.1104(3) 0.5033(2) 0.5143(2) 0.0324 1.0000 Uani .
O21 O 0.3433(2) 0.8237(2) 0.49346(17) 0.0211 1.0000 Uani .
O22 O 0.2599(3) 0.8538(2) 0.38372(17) 0.0243 1.0000 Uani .
O23 O 0.2850(4) 0.5576(3) 0.3676(3) 0.0630 1.0000 Uani .
O24 O 0.2192(3) 0.5981(3) 0.2483(3) 0.0607 1.0000 Uani .
O25 O 0.4026(2) 0.9799(2) 0.56913(17) 0.0211 1.0000 Uani .
O26 O 0.3322(2) 1.0182(2) 0.45885(16) 0.0227 1.0000 Uani .
O27 O 0.5500(3) 1.2643(2) 0.69343(17) 0.0251 1.0000 Uani .
O28 O 0.4650(3) 1.3044(2) 0.58163(19) 0.0274 1.0000 Uani .
O29 O 0.2276(3) 0.9831(2) 0.55848(17) 0.0229 1.0000 Uani .
O30 O 0.1334(2) 0.9064(2) 0.43132(17) 0.0239 1.0000 Uani .
O31 O 0.1118(3) 1.1876(3) 0.5420(2) 0.0408 1.0000 Uani .
O32 O 0.0062(3) 1.1036(3) 0.4109(2) 0.0414 1.0000 Uani .
O33 O 0.5228(3) 0.1336(3) 0.3683(2) 0.0454 1.0000 Uani .
O34 O 0.5474(5) 0.2716(5) 0.2964(4) 0.0543 0.7000 Uani .
O35 O 0.8427(4) 0.5982(4) 0.3926(3) 0.0644 1.0000 Uani .
O36 O 0.9711(5) 0.7393(3) 0.3491(3) 0.0770 1.0000 Uani .
O37 O 0.4193(6) 0.4773(6) 0.3722(4) 0.1081 1.0000 Uani .
O38 O 0.9469(4) 0.7254(4) 0.1999(3) 0.0726 1.0000 Uani .
O39 O 0.4157(3) 0.5710(3) 0.2559(2) 0.0405 1.0000 Uani .
O40 O 0.0761(3) 0.4284(3) 0.2478(2) 0.0371 1.0000 Uani .
O41 O 0.6515(5) 0.3970(4) 0.0988(3) 0.0764 1.0000 Uani .
O42 O 0.5383(6) 0.2575(4) 0.1436(4) 0.1262 1.0000 Uani .
O43 O 0.0762(5) 0.5186(5) 0.1265(4) 0.0871 1.0000 Uani .
O44 O 0.9785(4) 0.8719(3) 0.1358(2) 0.0488 1.0000 Uani .
Cl1 Cl 0.49017(10) 0.06807(9) 0.19958(6) 0.0332 1.0000 Uani .
Cl2 Cl 0.29558(11) -0.12900(8) -0.12083(6) 0.0322 1.0000 Uani .
Cl3 Cl 0.43721(10) 0.42539(8) 0.11414(6) 0.0283 1.0000 Uani .
Cl4 Cl 0.24848(11) 0.23868(9) -0.20940(6) 0.0347 1.0000 Uani .
Cl5 Cl 0.15518(11) -0.18815(9) 0.06160(6) 0.0327 1.0000 Uani .
Cl6 Cl -0.02007(9) -0.09023(8) -0.21424(6) 0.0268 1.0000 Uani .
Cl7 Cl 0.29243(11) 0.24061(11) 0.26908(7) 0.0434 1.0000 Uani .
Cl8 Cl 0.12272(11) 0.32986(9) -0.01333(8) 0.0351 1.0000 Uani .
Cl9 Cl 0.25499(11) 0.76441(9) 0.71562(6) 0.0352 1.0000 Uani .
Cl10 Cl 0.05850(9) 0.57812(8) 0.39225(6) 0.0279 1.0000 Uani .
Cl11 Cl 0.37001(12) 0.66870(10) 0.51375(9) 0.0415 1.0000 Uani .
Cl12 Cl 0.19037(13) 0.75169(14) 0.23153(8) 0.0598 1.0000 Uani .
Cl13 Cl 0.54552(9) 1.09509(8) 0.70578(6) 0.0265 1.0000 Uani .
Cl14 Cl 0.34416(11) 1.19010(9) 0.43970(7) 0.0322 1.0000 Uani .
Cl15 Cl 0.25705(10) 1.15216(8) 0.63876(6) 0.0303 1.0000 Uani .
Cl16 Cl -0.01100(10) 0.94155(9) 0.33066(7) 0.0351 1.0000 Uani .
C52 C 0.5859(10) 0.4736(9) 0.2805(7) 0.0672(13) 0.7000 Uiso .
N10 N 0.5887(7) 0.5482(7) 0.2678(5) 0.0672(13) 0.7000 Uiso .
N11 N 0.6469(7) 0.4446(7) 0.2558(5) 0.0672(13) 0.7000 Uiso .
N12 N 0.5225(9) 0.4235(7) 0.3149(6) 0.0672(13) 0.7000 Uiso .
C57 C 0.5768(17) 0.4317(12) 0.3179(12) 0.0672(13) 0.3000 Uiso D
N25 N 0.5336(17) 0.3666(11) 0.3642(9) 0.0672(13) 0.3000 Uiso .
N26 N 0.6599(16) 0.4687(11) 0.3027(10) 0.0672(13) 0.3000 Uiso D
N27 N 0.4854(18) 0.4338(12) 0.2909(10) 0.0672(13) 0.3000 Uiso .
H11 H 0.0859 0.5698 1.0427 0.1047 1.0000 Uiso R
H12 H 0.0764 0.6289 0.9968 0.1047 1.0000 Uiso R
H21 H 0.1778 0.6714 0.9269 0.0961 1.0000 Uiso R
H22 H 0.2515 0.6390 0.9264 0.0961 1.0000 Uiso R
H31 H 0.1975 0.5199 1.0441 0.0824 1.0000 Uiso R
H32 H 0.2649 0.5459 0.9978 0.0824 1.0000 Uiso R
H41 H 0.5534 0.3880 0.8328 0.0463 1.0000 Uiso R
H42 H 0.5649 0.4185 0.9082 0.0463 1.0000 Uiso R
H51 H 0.5270 0.1944 0.8454 0.0541 1.0000 Uiso R
H52 H 0.5395 0.2545 0.7957 0.0542 1.0000 Uiso R
H61 H 0.5209 0.2351 0.9563 0.0483 1.0000 Uiso R
H62 H 0.5493 0.3269 0.9841 0.0481 1.0000 Uiso R
H71 H 0.1213 0.9648 0.6998 0.0535 1.0000 Uiso R
H72 H 0.1695 0.9317 0.6533 0.0534 1.0000 Uiso R
H81 H 0.3830 1.0039 0.7660 0.0465 1.0000 Uiso R
H82 H 0.3201 0.9471 0.6942 0.0464 1.0000 Uiso R
H91 H 0.2158 1.0457 0.8126 0.0905 1.0000 Uiso R
H92 H 0.3191 1.0608 0.8366 0.0905 1.0000 Uiso R
H101 H 0.6271 0.5773 0.2443 0.1000 0.7000 Uiso R
H102 H 0.5515 0.5664 0.2831 0.1000 0.7000 Uiso R
H111 H 0.6853 0.4737 0.2323 0.1000 0.7000 Uiso R
H112 H 0.6457 0.3973 0.2640 0.1000 0.7000 Uiso R
H121 H 0.4806 0.4378 0.3269 0.1000 0.7000 Uiso R
H122 H 0.5227 0.3765 0.3226 0.1000 0.7000 Uiso R
H131 H 0.7391 0.6319 0.4169 0.0826 1.0000 Uiso R
H132 H 0.6672 0.6661 0.4188 0.0826 1.0000 Uiso R
H141 H 0.7583 0.5430 0.4907 0.0807 1.0000 Uiso R
H142 H 0.6933 0.5180 0.5387 0.0807 1.0000 Uiso R
H151 H 0.5846 0.5687 0.5416 0.0937 1.0000 Uiso R
H152 H 0.5689 0.6251 0.4950 0.0937 1.0000 Uiso R
H161 H 0.6414 -0.0786 0.6961 0.0801 1.0000 Uiso R
H162 H 0.6870 -0.0134 0.6552 0.0801 1.0000 Uiso R
H171 H 0.8383 0.0270 0.8370 0.1263 1.0000 Uiso R
H172 H 0.7420 -0.0514 0.8163 0.1263 1.0000 Uiso R
H181 H 0.8896 0.1113 0.7688 0.0980 1.0000 Uiso R
H182 H 0.8292 0.0942 0.6954 0.0980 1.0000 Uiso R
H191 H 0.9508 0.7529 0.5315 0.0494 1.0000 Uiso R
H192 H 0.9546 0.6713 0.5089 0.0496 1.0000 Uiso R
H201 H 0.9602 0.7424 0.6979 0.0640 1.0000 Uiso R
H202 H 0.9717 0.8012 0.6484 0.0641 1.0000 Uiso R
H211 H 0.9439 0.6071 0.6601 0.0441 1.0000 Uiso R
H212 H 0.9308 0.5755 0.5844 0.0442 1.0000 Uiso R
H221 H 0.0532 0.5611 0.7814 0.0653 1.0000 Uiso R
H222 H 0.1329 0.5770 0.7459 0.0653 1.0000 Uiso R
H231 H 0.1741 0.4134 0.7753 0.1510 1.0000 Uiso R
H232 H 0.2046 0.4896 0.7426 0.1510 1.0000 Uiso R
H241 H 0.0043 0.4456 0.8330 0.1825 1.0000 Uiso R
H242 H 0.0506 0.3874 0.8308 0.1825 1.0000 Uiso R
H251 H 0.5692 0.3456 0.3853 0.1000 0.3000 Uiso R
H252 H 0.4752 0.3510 0.3686 0.1000 0.3000 Uiso R
H261 H 0.7074 0.4571 0.3180 0.1000 0.3000 Uiso R
H262 H 0.6662 0.5046 0.2756 0.1000 0.3000 Uiso R
H271 H 0.4819 0.4662 0.2621 0.1000 0.3000 Uiso R
H272 H 0.4360 0.4059 0.3065 0.1000 0.3000 Uiso R

loop_
_atom_site_aniso_label
_atom_site_aniso_U_11
_atom_site_aniso_U_22
_atom_site_aniso_U_33
_atom_site_aniso_U_23
_atom_site_aniso_U_13
_atom_site_aniso_U_12
Zr1 0.0205(2) 0.0117(2) 0.01152(18) 0.00041(15) 0.00156(15) 0.00960(17)
Zr2 0.0176(2) 0.0131(2) 0.01325(18) -0.00148(16) 0.00199(15) 0.00760(17)
C1 0.022(2) 0.021(2) 0.023(2) 0.0045(18) 0.0061(17) 0.0123(19)
C2 0.020(2) 0.015(2) 0.018(2) 0.0034(16) 0.0054(16) 0.0098(17)
C3 0.031(2) 0.016(2) 0.018(2) -0.0010(17) 0.0050(18) 0.0118(19)
C4 0.032(3) 0.020(2) 0.025(2) 0.0057(18) 0.0091(19) 0.015(2)
C5 0.026(2) 0.021(2) 0.029(2) 0.0079(19) 0.0086(19) 0.0126(19)
C6 0.026(2) 0.021(2) 0.018(2) 0.0046(17) 0.0011(17) 0.0115(19)
C7 0.017(2) 0.019(2) 0.0165(19) 0.0020(17) 0.0036(16) 0.0065(18)
C8 0.022(2) 0.015(2) 0.0133(18) 0.0012(16) 0.0042(16) 0.0090(18)
C9 0.026(2) 0.022(3) 0.020(2) 0.0032(18) 0.0040(18) 0.013(2)
C10 0.025(2) 0.019(2) 0.026(2) 0.0077(19) 0.0064(19) 0.010(2)
C11 0.027(2) 0.018(2) 0.026(2) 0.0014(19) 0.0067(19) 0.012(2)
C12 0.027(2) 0.018(2) 0.018(2) 0.0039(18) 0.0051(18) 0.009(2)
C13 0.019(2) 0.016(2) 0.017(2) 0.0007(17) 0.0020(17) 0.0069(19)
C14 0.019(2) 0.012(2) 0.018(2) 0.0000(16) 0.0017(16) 0.0062(17)
C15 0.025(2) 0.012(2) 0.0180(19) 0.0020(16) 0.0039(17) 0.0072(17)
C16 0.023(2) 0.018(2) 0.019(2) 0.0011(17) 0.0059(17) 0.0096(19)
C17 0.027(2) 0.019(2) 0.022(2) 0.0076(18) 0.0060(18) 0.012(2)
C18 0.029(3) 0.019(2) 0.018(2) 0.0033(18) 0.0003(18) 0.013(2)
C19 0.023(2) 0.017(2) 0.022(2) 0.0012(17) 0.0073(17) 0.0113(19)
C20 0.019(2) 0.018(2) 0.020(2) 0.0040(17) 0.0067(17) 0.0096(18)
C21 0.028(3) 0.024(3) 0.028(2) 0.005(2) 0.008(2) 0.016(2)
C22 0.031(3) 0.017(3) 0.048(3) -0.001(2) 0.018(2) 0.009(2)
C23 0.024(3) 0.028(3) 0.039(3) -0.007(2) 0.014(2) 0.006(2)
C24 0.026(2) 0.028(3) 0.023(2) -0.0044(19) 0.0042(18) 0.013(2)
C25 0.018(2) 0.018(2) 0.019(2) -0.0028(17) 0.0062(17) 0.0058(19)
C26 0.017(2) 0.018(2) 0.019(2) -0.0007(18) 0.0049(17) 0.0065(19)
C27 0.019(2) 0.017(2) 0.022(2) -0.0025(18) 0.0051(17) 0.0036(19)
C28 0.019(2) 0.019(2) 0.027(2) 0.0012(19) 0.0099(19) 0.0027(19)
C29 0.025(2) 0.026(3) 0.020(2) 0.000(2) 0.0052(19) 0.010(2)
C30 0.025(2) 0.021(2) 0.015(2) -0.0005(18) 0.0043(17) 0.007(2)
C31 0.021(2) 0.018(2) 0.027(2) -0.0035(19) 0.0100(19) 0.0081(19)
C32 0.018(2) 0.023(3) 0.027(2) -0.002(2) 0.0099(18) 0.0034(19)
C33 0.026(3) 0.035(3) 0.029(3) -0.012(2) 0.004(2) 0.009(2)
C34 0.026(3) 0.024(3) 0.051(4) -0.021(3) 0.016(2) -0.003(2)
C35 0.036(3) 0.025(3) 0.065(4) -0.010(3) 0.029(3) 0.009(2)
C36 0.030(3) 0.013(2) 0.045(3) -0.001(2) 0.019(2) 0.008(2)
C37 0.023(2) 0.014(2) 0.023(2) 0.0063(17) 0.0072(18) 0.0099(19)
C38 0.023(2) 0.015(2) 0.0161(19) 0.0028(17) 0.0051(17) 0.0076(19)
C39 0.028(2) 0.020(2) 0.017(2) 0.0064(18) 0.0078(18) 0.013(2)
C40 0.021(2) 0.014(2) 0.022(2) 0.0020(17) 0.0046(17) 0.0077(18)
C41 0.017(2) 0.014(2) 0.023(2) 0.0036(17) 0.0057(17) 0.0055(17)
C42 0.018(2) 0.019(2) 0.0176(19) 0.0021(17) -0.0007(16) 0.0086(18)
C43 0.021(2) 0.024(2) 0.020(2) 0.0059(18) 0.0073(17) 0.0131(19)
C44 0.019(2) 0.020(2) 0.026(2) 0.0079(18) 0.0050(17) 0.0105(18)
C45 0.019(2) 0.025(2) 0.029(2) 0.006(2) 0.0006(19) 0.0078(19)
C46 0.023(2) 0.020(2) 0.043(3) 0.011(2) 0.005(2) 0.011(2)
C47 0.027(2) 0.024(2) 0.034(3) 0.006(2) 0.014(2) 0.014(2)
C48 0.024(2) 0.020(2) 0.021(2) 0.0025(17) 0.0072(18) 0.0115(19)
C49 0.041(4) 0.027(3) 0.095(6) -0.002(4) 0.011(4) 0.014(3)
C50 0.040(3) 0.025(3) 0.028(2) 0.006(2) 0.005(2) 0.019(2)
C51 0.034(2) 0.030(3) 0.025(2) 0.0103(19) 0.0080(19) 0.019(2)
C53 0.048(4) 0.050(5) 0.043(4) -0.006(3) 0.012(3) 0.011(3)
C54 0.039(3) 0.051(4) 0.022(2) 0.001(2) 0.003(2) 0.027(3)
C55 0.042(3) 0.030(3) 0.027(2) 0.003(2) 0.007(2) 0.025(3)
C56 0.081(5) 0.056(4) 0.029(3) 0.006(3) -0.002(3) 0.035(4)
N1 0.081(5) 0.061(5) 0.110(6) 0.038(4) 0.039(5) 0.045(4)
N2 0.084(5) 0.065(5) 0.103(6) 0.035(5) 0.013(5) 0.049(4)
N3 0.063(4) 0.039(4) 0.103(6) 0.013(4) 0.020(4) 0.031(3)
N4 0.063(3) 0.024(3) 0.029(2) 0.0045(19) 0.007(2) 0.023(2)
N5 0.082(4) 0.022(2) 0.035(3) 0.011(2) 0.018(3) 0.027(3)
N6 0.052(3) 0.036(3) 0.032(2) 0.010(2) 0.013(2) 0.027(2)
N7 0.030(2) 0.074(4) 0.031(2) 0.015(2) 0.0051(19) 0.024(3)
N8 0.028(2) 0.039(3) 0.043(3) 0.002(2) 0.0028(19) 0.018(2)
N9 0.132(6) 0.061(4) 0.025(2) 0.004(2) 0.021(3) 0.066(4)
N13 0.076(5) 0.062(5) 0.077(5) 0.025(4) 0.028(4) 0.039(4)
N14 0.061(4) 0.048(4) 0.093(5) 0.016(4) 0.019(4) 0.033(3)
N15 0.092(5) 0.065(5) 0.079(5) 0.030(4) 0.037(4) 0.049(4)
N16 0.071(4) 0.087(5) 0.037(3) -0.001(3) 0.008(3) 0.031(4)
N17 0.203(10) 0.088(6) 0.019(3) 0.014(3) 0.009(4) 0.094(7)
N18 0.064(5) 0.090(6) 0.085(5) 0.038(5) 0.017(4) 0.016(4)
N19 0.055(3) 0.044(3) 0.025(2) 0.010(2) 0.014(2) 0.033(3)
N20 0.094(5) 0.043(3) 0.030(2) 0.013(2) 0.022(3) 0.044(3)
N21 0.055(3) 0.023(3) 0.030(2) 0.0009(19) 0.004(2) 0.018(2)
N22 0.053(3) 0.063(4) 0.054(3) 0.031(3) 0.020(3) 0.039(3)
N23 0.091(6) 0.104(8) 0.170(10) 0.021(7) -0.004(7) 0.070(6)
N24 0.283(15) 0.072(6) 0.125(8) 0.042(6) 0.148(10) 0.091(8)
O1 0.0266(17) 0.0213(17) 0.0220(15) 0.0025(13) 0.0022(13) 0.0161(14)
O2 0.0310(18) 0.0257(18) 0.0148(14) 0.0051(13) 0.0059(13) 0.0179(15)
O3 0.036(2) 0.0284(19) 0.037(2) 0.0115(16) 0.0055(16) 0.0230(17)
O4 0.052(2) 0.031(2) 0.039(2) 0.0031(17) 0.0088(18) 0.0313(19)
O5 0.0235(17) 0.0169(17) 0.0183(15) 0.0045(12) 0.0032(12) 0.0083(14)
O6 0.0308(18) 0.0160(17) 0.0172(15) 0.0031(12) 0.0057(13) 0.0124(15)
O7 0.047(2) 0.0166(19) 0.0333(19) 0.0037(15) 0.0081(17) 0.0152(17)
O8 0.048(2) 0.027(2) 0.0292(19) 0.0134(16) 0.0076(17) 0.0192(19)
O9 0.0303(19) 0.0157(17) 0.0136(14) -0.0007(12) 0.0012(13) 0.0098(15)
O10 0.0243(17) 0.0117(16) 0.0229(15) 0.0003(12) -0.0018(13) 0.0078(13)
O11 0.042(2) 0.0200(19) 0.0307(18) 0.0044(15) 0.0045(16) 0.0192(17)
O12 0.041(2) 0.0154(17) 0.0215(16) -0.0009(13) 0.0035(15) 0.0114(15)
O13 0.0300(18) 0.0197(17) 0.0158(14) 0.0042(12) 0.0082(13) 0.0130(14)
O14 0.0244(17) 0.0186(17) 0.0192(15) -0.0001(13) 0.0023(13) 0.0131(14)
O15 0.049(3) 0.030(2) 0.048(2) -0.0207(19) 0.017(2) 0.0075(19)
O16 0.057(3) 0.018(2) 0.076(3) -0.001(2) 0.027(2) 0.018(2)
O17 0.0282(18) 0.0148(17) 0.0176(15) 0.0001(13) 0.0060(13) 0.0089(14)
O18 0.0215(16) 0.0189(18) 0.0195(15) 0.0004(13) 0.0035(13) 0.0061(14)
O19 0.037(2) 0.026(2) 0.0286(18) 0.0063(16) 0.0051(16) 0.0144(17)
O20 0.042(2) 0.0180(19) 0.0325(19) 0.0006(15) 0.0111(17) 0.0098(17)
O21 0.0252(17) 0.0169(17) 0.0223(16) -0.0006(13) 0.0054(13) 0.0122(14)
O22 0.0296(18) 0.0246(19) 0.0207(16) -0.0004(14) 0.0074(14) 0.0152(15)
O23 0.060(3) 0.023(2) 0.106(4) -0.009(3) 0.043(3) 0.016(2)
O24 0.044(3) 0.044(3) 0.063(3) -0.036(2) 0.019(2) 0.001(2)
O25 0.0212(16) 0.0130(16) 0.0254(16) 0.0001(13) 0.0017(13) 0.0072(13)
O26 0.0288(19) 0.0185(18) 0.0154(15) 0.0012(13) 0.0039(13) 0.0073(15)
O27 0.0321(18) 0.0186(17) 0.0185(15) -0.0029(13) 0.0026(13) 0.0094(15)
O28 0.0312(19) 0.0187(18) 0.0299(18) 0.0023(14) 0.0032(15) 0.0122(15)
O29 0.0327(18) 0.0243(18) 0.0193(15) 0.0029(13) 0.0064(13) 0.0206(15)
O30 0.0239(17) 0.0225(18) 0.0224(16) -0.0012(13) 0.0001(13) 0.0119(14)
O31 0.049(2) 0.028(2) 0.049(2) 0.0000(18) 0.0041(19) 0.0268(19)
O32 0.038(2) 0.026(2) 0.053(2) 0.0058(18) -0.0085(19) 0.0175(17)
O33 0.052(3) 0.042(3) 0.044(2) 0.012(2) 0.000(2) 0.028(2)
O34 0.050(4) 0.055(4) 0.075(5) 0.043(4) 0.017(4) 0.032(3)
O35 0.081(4) 0.061(4) 0.070(3) 0.014(3) 0.024(3) 0.048(3)
O36 0.089(4) 0.031(3) 0.065(3) 0.000(2) -0.037(3) 0.012(3)
O37 0.107(6) 0.130(7) 0.072(4) 0.049(5) 0.010(4) 0.041(5)
O38 0.077(4) 0.085(5) 0.080(4) 0.034(3) 0.022(3) 0.055(4)
O39 0.047(2) 0.026(2) 0.051(3) 0.0017(19) 0.018(2) 0.0186(19)
O40 0.043(2) 0.023(2) 0.046(2) -0.0011(17) 0.0140(19) 0.0163(18)
O41 0.112(5) 0.052(4) 0.083(4) 0.017(3) 0.022(4) 0.056(4)
O42 0.112(6) 0.046(4) 0.114(6) 0.027(4) -0.074(5) -0.019(4)
O43 0.097(5) 0.103(6) 0.078(4) 0.042(4) 0.024(4) 0.056(4)
O44 0.063(3) 0.047(3) 0.036(2) -0.001(2) -0.007(2) 0.037(2)
Cl1 0.0447(7) 0.0381(7) 0.0199(5) 0.0017(5) -0.0029(5) 0.0277(6)
Cl2 0.0471(7) 0.0290(6) 0.0224(5) -0.0028(5) 0.0048(5) 0.0229(6)
Cl3 0.0352(7) 0.0199(6) 0.0206(5) -0.0013(4) 0.0010(5) 0.0084(5)
Cl4 0.0543(9) 0.0316(7) 0.0175(5) 0.0033(5) 0.0057(5) 0.0211(7)
Cl5 0.0474(8) 0.0236(7) 0.0226(6) 0.0073(5) -0.0025(5) 0.0166(6)
Cl6 0.0355(6) 0.0216(6) 0.0189(5) 0.0029(4) -0.0019(4) 0.0133(5)
Cl7 0.0419(8) 0.0609(10) 0.0191(6) -0.0021(6) 0.0003(5) 0.0220(7)
Cl8 0.0425(8) 0.0299(8) 0.0455(8) 0.0175(6) 0.0149(6) 0.0247(6)
Cl9 0.0516(8) 0.0272(7) 0.0187(5) -0.0009(5) 0.0026(5) 0.0148(6)
Cl10 0.0306(6) 0.0210(6) 0.0224(5) -0.0033(4) 0.0038(5) 0.0062(5)
Cl11 0.0532(9) 0.0274(8) 0.0640(10) 0.0211(7) 0.0336(8) 0.0265(7)
Cl12 0.0489(9) 0.0912(15) 0.0252(7) -0.0172(8) -0.0041(6) 0.0322(10)
Cl13 0.0291(6) 0.0211(6) 0.0232(5) 0.0052(4) -0.0020(4) 0.0097(5)
Cl14 0.0449(8) 0.0285(7) 0.0234(6) 0.0074(5) 0.0006(5) 0.0203(6)
Cl15 0.0365(7) 0.0299(6) 0.0232(5) -0.0037(5) 0.0050(5) 0.0176(5)
Cl16 0.0373(7) 0.0345(7) 0.0273(6) 0.0032(5) -0.0067(5) 0.0180(6)

loop_
_atom_type_symbol
_atom_type_scat_dispersion_real
_atom_type_scat_dispersion_imag
_atom_type_scat_Cromer_Mann_a1
_atom_type_scat_Cromer_Mann_b1
_atom_type_scat_Cromer_Mann_a2
_atom_type_scat_Cromer_Mann_b2
_atom_type_scat_Cromer_Mann_a3
_atom_type_scat_Cromer_Mann_b3
_atom_type_scat_Cromer_Mann_a4
_atom_type_scat_Cromer_Mann_b4
_atom_type_scat_Cromer_Mann_c
_atom_type_scat_source
C 0.0033 0.0016 2.3100 20.8439 1.0200 10.2075 1.5886 0.5687 0.8650 51.6512 0.2156 'International Tables Vol C 4.2.6.8 and 6.1.1.4'
N 0.0061 0.0033 12.2126 0.0057 3.1322 9.8933 2.0125 28.9975 1.1663 0.5826 -11.5290 'International Tables Vol C 4.2.6.8 and 6.1.1.4'
O 0.0106 0.0060 3.0485 13.2771 2.2868 5.7011 1.5463 0.3239 0.8670 32.9089 0.2508 'International Tables Vol C 4.2.6.8 and 6.1.1.4'
P 0.1023 0.0942 6.4345 1.9067 4.1791 27.1570 1.7800 0.5260 1.4908 68.1645 1.1149 'International Tables Vol C 4.2.6.8 and 6.1.1.4'
Zr -2.9673 0.5597 17.8765 1.2762 10.9480 11.9160 5.4173 0.1176 3.6572 87.6627 2.0693 'International Tables Vol C 4.2.6.8 and 6.1.1.4'
Cl 0.1484 0.1585 11.4604 0.0104 7.1964 1.1662 6.2556 18.5194 1.6455 47.7784 -9.5574 'International Tables Vol C 4.2.6.8 and 6.1.1.4'
H 0.0000 0.0000 0.4930 10.5109 0.3229 26.1257 0.1402 3.1424 0.0408 57.7998 0.0030 'International Tables Vol C 4.2.6.8 and 6.1.1.4'

loop_
_geom_angle_atom_site_label_1
_geom_angle_atom_site_label_2
_geom_angle_atom_site_label_3
_geom_angle
_geom_angle_publ_flag
O1 Zr1 O2 70.58(12) yes
O1 Zr1 O5 74.61(13) yes
O2 Zr1 O5 109.87(13) yes
O1 Zr1 O6 118.14(13) yes
O2 Zr1 O6 75.62(12) yes
O5 Zr1 O6 70.44(12) yes
O1 Zr1 O9 78.35(13) yes
O2 Zr1 O9 77.94(12) yes
O5 Zr1 O9 146.90(12) yes
O6 Zr1 O9 140.90(11) yes
O1 Zr1 O10 139.95(12) yes
O2 Zr1 O10 78.30(12) yes
O5 Zr1 O10 141.54(12) yes
O6 Zr1 O10 75.90(13) yes
O9 Zr1 O10 70.88(12) yes
O1 Zr1 O13 75.68(12) yes
O2 Zr1 O13 141.43(12) yes
O5 Zr1 O13 77.66(12) yes
O6 Zr1 O13 138.84(12) yes
O9 Zr1 O13 77.45(12) yes
O1 Zr1 O14 140.90(12) yes
O2 Zr1 O14 147.23(12) yes
O5 Zr1 O14 79.54(12) yes
O6 Zr1 O14 78.62(12) yes
O9 Zr1 O14 111.80(13) yes
O10 Zr1 O13 120.02(13) yes
O10 Zr1 O14 76.04(12) yes
O13 Zr1 O14 70.45(12) yes
O17 Zr2 O18 70.09(12) yes
O17 Zr2 O21 78.85(12) yes
O18 Zr2 O21 78.72(13) yes
O17 Zr2 O22 138.09(13) yes
O18 Zr2 O22 76.00(13) yes
O21 Zr2 O22 70.88(13) yes
O17 Zr2 O25 79.17(12) yes
O18 Zr2 O25 142.66(13) yes
O21 Zr2 O25 74.91(12) yes
O22 Zr2 O25 118.25(13) yes
O17 Zr2 O26 142.53(11) yes
O18 Zr2 O26 145.49(12) yes
O21 Zr2 O26 112.49(13) yes
O22 Zr2 O26 77.41(13) yes
O25 Zr2 O26 70.48(12) yes
O17 Zr2 O29 74.19(12) yes
O18 Zr2 O29 112.97(13) yes
O21 Zr2 O29 143.94(12) yes
O22 Zr2 O29 143.85(13) yes
O25 Zr2 O29 76.86(12) yes
O17 Zr2 O30 113.94(13) yes
O18 Zr2 O30 74.96(13) yes
O21 Zr2 O30 143.81(12) yes
O22 Zr2 O30 78.91(12) yes
O25 Zr2 O30 139.00(13) yes
O26 Zr2 O29 77.87(13) yes
O26 Zr2 O30 78.68(13) yes
O29 Zr2 O30 70.66(12) yes
C2 C1 C6 120.2(4) yes
C2 C1 O1 113.8(4) yes
C6 C1 O1 125.9(4) yes
C1 C2 C3 120.0(4) yes
C1 C2 O2 113.8(4) yes
C3 C2 O2 126.2(4) yes
C2 C3 C4 122.0(4) yes
C2 C3 Cl2 119.7(4) yes
C4 C3 Cl2 118.2(3) yes
C3 C4 C5 117.7(4) yes
C3 C4 O4 125.1(5) yes
C5 C4 O4 117.2(4) yes
C4 C5 C6 118.1(4) yes
C4 C5 O3 116.8(4) yes
C6 C5 O3 125.1(5) yes
C5 C6 C1 121.9(4) yes
C5 C6 Cl1 119.1(4) yes
C1 C6 Cl1 119.0(4) yes
C8 C7 C12 121.2(4) yes
C8 C7 O5 113.3(4) yes
C12 C7 O5 125.5(4) yes
C7 C8 C9 119.8(4) yes
C7 C8 O6 113.5(4) yes
C9 C8 O6 126.7(4) yes
C8 C9 C10 121.2(4) yes
C8 C9 Cl4 120.2(4) yes
C10 C9 Cl4 118.6(4) yes
C9 C10 C11 118.4(4) yes
C9 C10 O8 125.3(5) yes
C11 C10 O8 116.3(4) yes
C10 C11 C12 117.7(4) yes
C10 C11 O7 117.6(5) yes
C12 C11 O7 124.7(5) yes
C11 C12 C7 121.0(4) yes
C11 C12 Cl3 118.8(4) yes
C7 C12 Cl3 119.9(4) yes
C14 C13 C18 120.6(4) yes
C14 C13 O9 113.4(4) yes
C18 C13 O9 125.9(4) yes
C13 C14 C15 120.8(4) yes
C13 C14 O10 113.9(4) yes
C15 C14 O10 125.2(4) yes
C14 C15 C16 120.5(4) yes
C14 C15 Cl6 119.6(4) yes
C16 C15 Cl6 119.7(3) yes
C15 C16 C17 119.1(4) yes
C15 C16 O12 124.1(4) yes
C17 C16 O12 116.8(4) yes
C16 C17 C18 117.2(4) yes
C16 C17 O11 117.0(4) yes
C18 C17 O11 125.7(5) yes
C17 C18 C13 121.3(4) yes
C17 C18 Cl5 118.3(4) yes
C13 C18 Cl5 120.2(4) yes
C20 C19 C24 119.6(4) yes
C20 C19 O13 113.5(4) yes
C24 C19 O13 126.8(5) yes
C19 C20 C21 121.6(4) yes
C19 C20 O14 112.6(4) yes
C21 C20 O14 125.7(4) yes
C20 C21 C22 121.0(5) yes
C20 C21 Cl8 119.5(4) yes
C22 C21 Cl8 119.0(4) yes
C21 C22 C23 117.4(5) yes
C21 C22 O16 124.8(6) yes
C23 C22 O16 117.7(5) yes
C22 C23 C24 119.0(4) yes
C22 C23 O15 116.1(5) yes
C24 C23 O15 124.8(6) yes
C23 C24 C19 121.0(5) yes
C23 C24 Cl7 118.9(4) yes
C19 C24 Cl7 120.0(4) yes
C26 C25 C30 119.7(4) yes
C26 C25 O17 113.5(4) yes
C30 C25 O17 126.8(4) yes
C25 C26 C27 121.3(5) yes
C25 C26 O18 113.8(4) yes
C27 C26 O18 124.8(4) yes
C26 C27 C28 120.2(4) yes
C26 C27 Cl10 119.9(4) yes
C28 C27 Cl10 119.6(4) yes
C27 C28 C29 118.8(4) yes
C27 C28 O20 124.5(5) yes
C29 C28 O20 116.7(5) yes
C28 C29 C30 118.0(5) yes
C28 C29 O19 117.7(5) yes
C30 C29 O19 124.3(4) yes
C29 C30 C25 120.9(4) yes
C29 C30 Cl9 118.3(4) yes
C25 C30 Cl9 120.6(4) yes
C32 C31 C36 122.2(4) yes
C32 C31 O21 113.9(4) yes
C36 C31 O21 123.8(5) yes
C31 C32 C33 119.6(5) yes
C31 C32 O22 113.9(4) yes
C33 C32 O22 126.5(5) yes
C32 C33 C34 120.5(6) yes
C32 C33 Cl12 121.0(5) yes
C34 C33 Cl12 118.3(4) yes
C33 C34 C35 119.6(5) yes
C33 C34 O24 123.7(7) yes
C35 C34 O24 116.6(6) yes
C34 C35 C36 117.3(5) yes
C34 C35 O23 118.4(6) yes
C36 C35 O23 124.3(7) yes
C35 C36 C31 120.4(6) yes
C35 C36 Cl11 119.0(5) yes
C31 C36 Cl11 120.3(4) yes
C38 C37 C42 120.9(4) yes
C38 C37 O25 113.7(4) yes
C42 C37 O25 125.4(4) yes
C37 C38 C39 120.0(4) yes
C37 C38 O26 113.4(4) yes
C39 C38 O26 126.5(4) yes
C38 C39 C40 120.6(4) yes
C38 C39 Cl14 119.6(4) yes
C40 C39 Cl14 119.3(4) yes
C39 C40 C41 118.5(4) yes
C39 C40 O28 124.1(5) yes
C41 C40 O28 117.4(4) yes
C40 C41 C42 118.5(4) yes
C40 C41 O27 116.7(4) yes
C42 C41 O27 124.8(4) yes
C41 C42 C37 120.6(4) yes
C41 C42 Cl13 119.0(3) yes
C37 C42 Cl13 119.7(4) yes
C44 C43 C48 121.5(4) yes
C44 C43 O29 112.6(4) yes
C48 C43 O29 125.9(4) yes
C43 C44 C45 119.6(4) yes
C43 C44 O30 114.4(4) yes
C45 C44 O30 125.9(4) yes
C44 C45 C46 121.0(5) yes
C44 C45 Cl16 119.9(4) yes
C46 C45 Cl16 119.0(4) yes
C45 C46 C47 118.6(4) yes
C45 C46 O32 124.6(5) yes
C47 C46 O32 116.8(5) yes
C46 C47 C48 118.2(4) yes
C46 C47 O31 116.4(5) yes
C48 C47 O31 125.4(5) yes
C47 C48 C43 120.8(4) yes
C47 C48 Cl15 118.5(4) yes
C43 C48 Cl15 120.7(4) yes
N1 C49 N2 120.3(8) yes
N1 C49 N3 118.3(9) yes
N2 C49 N3 121.4(8) yes
N4 C50 N5 120.2(5) yes
N4 C50 N6 119.6(5) yes
N5 C50 N6 120.1(5) yes
N7 C51 N8 117.9(5) yes
N7 C51 N9 122.6(6) yes
N8 C51 N9 119.5(6) yes
N13 C53 N14 120.1(7) yes
N13 C53 N15 123.6(9) yes
N14 C53 N15 116.2(8) yes
N16 C54 N17 130.6(8) yes
N16 C54 N18 114.5(7) yes
N17 C54 N18 114.8(7) yes
N19 C55 N20 119.2(6) yes
N19 C55 N21 120.6(5) yes
N20 C55 N21 120.2(5) yes
N22 C56 N23 117.5(9) yes
N22 C56 N24 122.1(9) yes
N23 C56 N24 120.4(10) yes
C49 N1 H11 119.4 no
C49 N1 H12 120.6 no
H11 N1 H12 120.0 no
C49 N2 H21 120.5 no
C49 N2 H22 119.5 no
H21 N2 H22 120.0 no
C49 N3 H31 119.8 no
C49 N3 H32 120.2 no
H31 N3 H32 120.0 no
C50 N4 H41 120.8 no
C50 N4 H42 120.7 no
H41 N4 H42 118.4 no
C50 N5 H51 119.6 no
C50 N5 H52 120.1 no
H51 N5 H52 120.3 no
C50 N6 H61 119.6 no
C50 N6 H62 119.3 no
H61 N6 H62 120.5 no
C51 N7 H71 119.9 no
C51 N7 H72 118.9 no
H71 N7 H72 120.8 no
C51 N8 H81 119.3 no
C51 N8 H82 120.3 no
H81 N8 H82 120.3 no
C51 N9 H91 119.8 no
C51 N9 H92 120.2 no
H91 N9 H92 120.0 no
C53 N13 H131 119.9 no
C53 N13 H132 120.1 no
H131 N13 H132 120.0 no
C53 N14 H141 120.3 no
C53 N14 H142 119.7 no
H141 N14 H142 120.0 no
C53 N15 H151 119.8 no
C53 N15 H152 120.2 no
H151 N15 H152 120.0 no
C54 N16 H161 120.1 no
C54 N16 H162 119.9 no
H161 N16 H162 120.0 no
C54 N17 H171 120.4 no
C54 N17 H172 119.6 no
H171 N17 H172 120.0 no
C54 N18 H181 120.2 no
C54 N18 H182 119.8 no
H181 N18 H182 120.0 no
C55 N19 H191 119.8 no
C55 N19 H192 120.1 no
H191 N19 H192 120.0 no
C55 N20 H201 121.0 no
C55 N20 H202 120.2 no
H201 N20 H202 118.5 no
C55 N21 H211 120.6 no
C55 N21 H212 121.0 no
H211 N21 H212 118.4 no
C56 N22 H221 119.7 no
C56 N22 H222 120.3 no
H221 N22 H222 120.0 no
C56 N23 H231 120.9 no
C56 N23 H232 119.1 no
H231 N23 H232 120.0 no
C56 N24 H241 119.1 no
C56 N24 H242 120.9 no
H241 N24 H242 120.0 no
Zr1 O1 C1 118.8(3) yes
Zr1 O2 C2 117.8(3) yes
Zr1 O5 C7 115.8(3) yes
Zr1 O6 C8 116.9(3) yes
Zr1 O9 C13 114.8(3) yes
Zr1 O10 C14 115.3(3) yes
Zr1 O13 C19 115.9(3) yes
Zr1 O14 C20 115.0(3) yes
Zr2 O17 C25 116.6(3) yes
Zr2 O18 C26 115.7(3) yes
Zr2 O21 C31 115.2(3) yes
Zr2 O22 C32 115.8(3) yes
Zr2 O25 C37 115.0(3) yes
Zr2 O26 C38 114.4(3) yes
Zr2 O29 C43 118.2(3) yes
Zr2 O30 C44 118.0(3) yes
N10 C52 N11 119.4(12) yes
N10 C52 N12 122.0(12) yes
N11 C52 N12 118.5(13) yes
C52 N10 H101 120.3 no
C52 N10 H102 119.7 no
H101 N10 H102 120.0 no
C52 N11 H111 120.2 no
C52 N11 H112 119.8 no
H111 N11 H112 120.0 no
C52 N12 H121 119.8 no
C52 N12 H122 120.1 no
H121 N12 H122 120.0 no
N25 C57 N26 136(3) yes
N25 C57 N27 93.5(20) yes
N26 C57 N27 130(3) yes
C57 N25 H251 118.5 no
C57 N25 H252 121.5 no
H251 N25 H252 120.0 no
C57 N26 H261 121.8 no
C57 N26 H262 118.2 no
H261 N26 H262 120.0 no
C57 N27 H271 120.2 no
C57 N27 H272 119.6 no
H271 N27 H272 120.0 no

loop_
_geom_bond_atom_site_label_1
_geom_bond_atom_site_label_2
_geom_bond_distance
_geom_bond_publ_flag
Zr1 O1 2.197(3) yes
Zr1 O2 2.205(3) yes
Zr1 O5 2.200(3) yes
Zr1 O6 2.192(3) yes
Zr1 O9 2.190(3) yes
Zr1 O10 2.193(3) yes
Zr1 O13 2.183(3) yes
Zr1 O14 2.197(3) yes
Zr2 O17 2.214(3) yes
Zr2 O18 2.208(3) yes
Zr2 O21 2.181(3) yes
Zr2 O22 2.191(3) yes
Zr2 O25 2.200(3) yes
Zr2 O26 2.198(4) yes
Zr2 O29 2.194(3) yes
Zr2 O30 2.196(3) yes
C1 C2 1.506(6) yes
C1 C6 1.372(6) yes
C1 O1 1.279(5) yes
C2 C3 1.365(6) yes
C2 O2 1.289(5) yes
C3 C4 1.412(7) yes
C3 Cl2 1.729(5) yes
C4 C5 1.564(7) yes
C4 O4 1.226(6) yes
C5 C6 1.402(7) yes
C5 O3 1.236(6) yes
C6 Cl1 1.737(5) yes
C7 C8 1.508(6) yes
C7 C12 1.362(7) yes
C7 O5 1.290(6) yes
C8 C9 1.376(7) yes
C8 O6 1.286(6) yes
C9 C10 1.417(7) yes
C9 Cl4 1.726(5) yes
C10 C11 1.560(7) yes
C10 O8 1.228(6) yes
C11 C12 1.425(7) yes
C11 O7 1.225(6) yes
C12 Cl3 1.726(5) yes
C13 C14 1.511(7) yes
C13 C18 1.358(7) yes
C13 O9 1.283(5) yes
C14 C15 1.365(6) yes
C14 O10 1.282(6) yes
C15 C16 1.417(7) yes
C15 Cl6 1.731(5) yes
C16 C17 1.556(7) yes
C16 O12 1.242(5) yes
C17 C18 1.436(6) yes
C17 O11 1.222(6) yes
C18 Cl5 1.729(5) yes
C19 C20 1.516(7) yes
C19 C24 1.367(6) yes
C19 O13 1.282(5) yes
C20 C21 1.361(7) yes
C20 O14 1.293(5) yes
C21 C22 1.430(7) yes
C21 Cl8 1.731(5) yes
C22 C23 1.550(9) yes
C22 O16 1.220(7) yes
C23 C24 1.432(8) yes
C23 O15 1.231(6) yes
C24 Cl7 1.721(6) yes
C25 C26 1.507(6) yes
C25 C30 1.371(7) yes
C25 O17 1.284(6) yes
C26 C27 1.376(7) yes
C26 O18 1.281(6) yes
C27 C28 1.417(8) yes
C27 Cl10 1.727(5) yes
C28 C29 1.544(7) yes
C28 O20 1.238(6) yes
C29 C30 1.436(7) yes
C29 O19 1.222(6) yes
C30 Cl9 1.721(5) yes
C31 C32 1.490(8) yes
C31 C36 1.375(7) yes
C31 O21 1.289(5) yes
C32 C33 1.376(7) yes
C32 O22 1.286(6) yes
C33 C34 1.430(9) yes
C33 Cl12 1.721(7) yes
C34 C35 1.539(11) yes
C34 O24 1.236(6) yes
C35 C36 1.432(8) yes
C35 O23 1.231(8) yes
C36 Cl11 1.727(7) yes
C37 C38 1.510(7) yes
C37 C42 1.371(6) yes
C37 O25 1.283(6) yes
C38 C39 1.381(7) yes
C38 O26 1.284(5) yes
C39 C40 1.426(6) yes
C39 Cl14 1.719(5) yes
C40 C41 1.553(7) yes
C40 O28 1.232(6) yes
C41 C42 1.413(7) yes
C41 O27 1.230(5) yes
C42 Cl13 1.727(5) yes
C43 C44 1.515(7) yes
C43 C48 1.361(6) yes
C43 O29 1.281(6) yes
C44 C45 1.377(7) yes
C44 O30 1.283(6) yes
C45 C46 1.420(7) yes
C45 Cl16 1.725(5) yes
C46 C47 1.559(8) yes
C46 O32 1.227(6) yes
C47 C48 1.419(7) yes
C47 O31 1.225(6) yes
C48 Cl15 1.724(5) yes
C49 N1 1.301(10) yes
C49 N2 1.271(11) yes
C49 N3 1.378(10) yes
C50 N4 1.319(7) yes
C50 N5 1.305(7) yes
C50 N6 1.322(7) yes
C51 N7 1.318(7) yes
C51 N8 1.322(7) yes
C51 N9 1.299(7) yes
C53 N13 1.263(10) yes
C53 N14 1.413(10) yes
C53 N15 1.299(10) yes
C54 N16 1.286(8) yes
C54 N17 1.244(8) yes
C54 N18 1.360(10) yes
C55 N19 1.330(7) yes
C55 N20 1.314(7) yes
C55 N21 1.320(7) yes
C56 N22 1.334(9) yes
C56 N23 1.365(12) yes
C56 N24 1.259(12) yes
N1 H11 0.860 no
N1 H12 0.860 no
N2 H21 0.860 no
N2 H22 0.860 no
N3 H31 0.860 no
N3 H32 0.860 no
N4 H41 0.863 no
N4 H42 0.858 no
N5 H51 0.867 no
N5 H52 0.865 no
N6 H61 0.859 no
N6 H62 0.858 no
N7 H71 0.868 no
N7 H72 0.870 no
N8 H81 0.870 no
N8 H82 0.877 no
N9 H91 0.860 no
N9 H92 0.860 no
N13 H131 0.860 no
N13 H132 0.860 no
N14 H141 0.860 no
N14 H142 0.860 no
N15 H151 0.860 no
N15 H152 0.860 no
N16 H161 0.860 no
N16 H162 0.860 no
N17 H171 0.860 no
N17 H172 0.860 no
N18 H181 0.860 no
N18 H182 0.860 no
N19 H191 0.861 no
N19 H192 0.861 no
N20 H201 0.863 no
N20 H202 0.862 no
N21 H211 0.865 no
N21 H212 0.862 no
N22 H221 0.860 no
N22 H222 0.860 no
N23 H231 0.860 no
N23 H232 0.860 no
N24 H241 0.860 no
N24 H242 0.860 no
C52 N10 1.351(16) yes
C52 N11 1.399(16) yes
C52 N12 1.372(17) yes
N10 H101 0.860 no
N10 H102 0.860 no
N11 H111 0.860 no
N11 H112 0.860 no
N12 H121 0.860 no
N12 H122 0.860 no
C57 N25 1.56(4) yes
C57 N26 1.298(10) yes
C57 N27 1.44(4) yes
N25 H251 0.860 no
N25 H252 0.860 no
N26 H261 0.860 no
N26 H262 0.860 no
N27 H271 0.860 no
N27 H272 0.860 no

loop_
_geom_hbond_atom_site_label_D
_geom_hbond_atom_site_label_H
_geom_hbond_atom_site_label_A
_geom_hbond_site_symmetry_A
_geom_hbond_angle_DHA
_geom_hbond_distance_DH
_geom_hbond_distance_HA
_geom_hbond_distance_DA
_geom_hbond_publ_flag
N1 H11 O43 1_556 166 0.86 1.97 2.816(9) yes
N1 H12 O11 1_566 149 0.86 2.21 2.974(9) yes
N2 H21 O11 1_566 146 0.86 2.28 3.033(9) yes
N2 H22 O41 2_666 163 0.86 2.00 2.835(9) yes
N3 H31 O16 1_556 155 0.86 2.41 3.213(9) yes
N3 H32 O7 1_556 156 0.86 2.46 3.261(9) yes
N3 H32 O41 2_666 135 0.86 2.58 3.248(9) yes
N4 H41 O39 2_666 166 0.86 2.04 2.882(9) yes
N4 H42 O7 2_666 163 0.86 2.12 2.947(9) yes
N5 H51 O3 2_656 169 0.87 2.07 2.927(9) yes
N5 H52 O27 1_545 172 0.86 2.08 2.941(9) yes
N6 H61 O4 2_656 147 0.86 2.10 2.858(9) yes
N6 H62 O41 1_556 144 0.86 2.35 3.085(9) yes
N7 H72 O29 . 132 0.87 2.35 3.002(9) yes
N8 H81 O3 2_666 157 0.87 2.29 3.107(9) yes
N8 H82 O17 . 158 0.88 2.38 3.214(9) yes
N9 H92 O3 2_666 148 0.86 2.49 3.248(9) yes
N10 H101 O8 2_665 146 0.86 2.25 3.000(9) yes
N10 H102 O39 . 145 0.86 2.13 2.870(9) yes
N11 H111 N23 2_666 143 0.86 2.08 2.819(9) yes
N11 H112 O34 . 141 0.86 2.34 3.061(9) yes
N12 H121 O37 . 165 0.86 1.72 2.565(9) yes
N27 H121 O37 . 136 0.73 1.72 2.304(9) yes
N12 H122 O34 . 151 0.86 2.08 2.865(9) yes
N25 H122 C52 . 134 0.86 1.95 2.623(9) yes
N25 H122 N11 . 127 0.86 2.52 3.115(9) yes
N25 H122 N12 . 123 0.86 0.86 1.511(9) yes
N25 H122 N27 . 134 0.86 1.50 2.186(9) yes
N13 H131 O35 . 164 0.86 2.07 2.905(9) yes
N13 H132 O28 2_676 144 0.86 2.34 3.073(9) yes
N14 H141 O20 2_666 154 0.86 2.53 3.323(9) yes
N14 H142 O23 2_666 153 0.86 2.45 3.241(9) yes
N15 H151 O37 2_666 167 0.86 1.97 2.811(9) yes
N15 H152 O28 2_676 149 0.86 2.19 2.959(9) yes
N16 H161 O33 2_656 126 0.86 2.34 2.937(9) yes
N16 H162 O26 2_666 157 0.86 2.20 3.013(9) yes
N17 H171 O44 2_766 148 0.86 2.56 3.321(9) yes
N17 H172 O13 2_656 128 0.86 2.32 2.927(9) yes
N18 H181 O44 2_766 152 0.86 2.40 3.180(9) yes
N18 H182 O22 2_666 145 0.86 2.40 3.151(9) yes
N19 H191 O31 2_676 149 0.86 2.20 2.968(9) yes
N19 H191 O32 2_676 140 0.86 2.41 3.115(9) yes
N19 H192 O35 . 130 0.86 2.43 3.057(9) yes
N20 H201 O12 1_666 173 0.86 2.07 2.925(9) yes
N20 H202 O32 2_676 156 0.86 2.10 2.910(9) yes
N21 H211 O40 2_666 170 0.86 2.03 2.884(9) yes
N21 H212 O20 2_666 163 0.86 2.08 2.914(9) yes
N22 H221 O40 2_566 149 0.86 2.09 2.855(9) yes
N22 H222 O19 . 147 0.86 2.16 2.913(9) yes
N23 H231 O8 1_556 123 0.86 2.46 3.018(9) yes
N23 H231 O38 2_666 131 0.86 2.55 3.187(9) yes
N23 H232 N11 2_666 140 0.86 2.10 2.819(9) yes
N23 H232 N26 2_666 150 0.86 2.33 3.101(9) yes
N24 H241 O43 2_566 172 0.86 1.90 2.750(19) yes
N24 H242 O38 2_666 150 0.86 2.04 2.813(9) yes
N26 H261 O19 2_666 176 0.86 2.12 2.975(9) yes
N11 H262 N10 . 124 0.98 1.68 2.374(9) yes
N27 H271 O39 . 134 0.86 2.48 3.137(9) yes
N27 H272 O15 . 120 0.86 2.55 3.074(9) yes
